data_1100239
loop_
_publ_author_name
T.Grob
K.Harms
K.Dehnicke

_journal_name_full Z.Anorg.Allg.Chem.
_journal_page_first 1065
_journal_paper_doi 10.1002/(SICI)1521-3749(200005)626:5<1065::AID-ZAAC1065>3.0.CO;2-T
_journal_volume 626
_journal_year 2000
_chemical_formula_moiety
;
C108 H90 N6 P6 Rb6,4.5(C7 H8)
;
_chemical_formula_sum 'C139.5 H126 N6 P6 Rb6'
_chemical_name_systematic
;
hexakis((\m~4~-Triphenylphosphoraneiminato)-rubidium)
;
_space_group_IT_number 2
_symmetry_cell_setting triclinic
_symmetry_Int_Tables_number 2
_symmetry_space_group_name_Hall '-P 1'
_symmetry_space_group_name_H-M 'P -1'
_cell_angle_alpha 95.435(12)
_cell_angle_beta 91.145(12)
_cell_angle_gamma 90.448(12)
_cell_formula_units_Z 2
_cell_length_a 15.2552(16)
_cell_length_b 19.0288(19)
_cell_length_c 21.783(2)
_cell_volume 6293.362
_diffrn_ambient_temperature 193
_exptl_crystal_colour colorless.
_exptl_crystal_density_diffrn 1.364
_exptl_crystal_description nugget
_refine_ls_R_factor_gt 5.29
_refine_ls_wR_factor_gt 5.29
_cod_database_code 1100239

loop_
_symmetry_equiv_pos_site_id
_symmetry_equiv_pos_as_xyz
1 x,y,z
2 -x,-y,-z

loop_
_atom_site_label
_atom_site_type_symbol
_atom_site_fract_x
_atom_site_fract_y
_atom_site_fract_z
Rb1 Rb 0.96506(5) 0.67376(4) 0.08191(4)
Rb2 Rb 0.81037(5) 0.40893(4) -0.05246(4)
Rb3 Rb 0.98954(6) 0.46052(4) 0.07807(4)
P1 P 0.76972(14) 0.58813(11) 0.0090(1)
N1 N 0.8595(4) 0.5531(3) 0.0108(3)
C1 C 0.7294(5) 0.6322(4) 0.0831(4)
C2 C 0.7662(6) 0.6095(5) 0.1364(4)
H1 H 0.81220 0.57620 0.13350
C3 C 0.7358(7) 0.6354(5) 0.1951(4)
H2 H 0.76180 0.62020 0.23150
C4 C 0.6691(7) 0.6825(6) 0.1989(5)
H3 H 0.64900 0.70070 0.23820
C5 C 0.6309(6) 0.7036(5) 0.1470(5)
H4 H 0.58330 0.73550 0.14990
C6 C 0.6621(6) 0.6781(5) 0.0888(4)
H5 H 0.63530 0.69350 0.05270
C7 C 0.7570(6) 0.6578(4) -0.0424(4)
C8 C 0.8290(6) 0.6931(5) -0.0616(4)
H6 H 0.88520 0.68020 -0.04710
C9 C 0.8247(7) 0.7458(5) -0.1005(4)
H7 H 0.87700 0.76850 -0.11160
C10 C 0.7463(8) 0.7654(5) -0.1231(5)
H8 H 0.74310 0.80190 -0.15000
C11 C 0.6703(7) 0.7316(6) -0.1064(5)
H9 H 0.61510 0.74410 -0.12280
C12 C 0.6751(6) 0.6797(5) -0.0660(4)
H10 H 0.62250 0.65840 -0.05380
C13 C 0.6761(5) 0.5288(4) -0.0130(4)
C14 C 0.6478(5) 0.5111(5) -0.0729(4)
H11 H 0.66890 0.53790 -0.10430
C15 C 0.5898(6) 0.4557(5) -0.0893(5)
H12 H 0.57100 0.44570 -0.13110
C16 C 0.5602(6) 0.4163(5) -0.0459(6)
H13 H 0.52200 0.37740 -0.05740
C17 C 0.5844(6) 0.4316(5) 0.0149(5)
H14 H 0.56190 0.40410 0.04530
C18 C 0.6425(6) 0.4878(5) 0.0320(4)
H15 H 0.65940 0.49840 0.07410
P2 P 1.11179(15) 0.59201(12) 0.21161(10)
N2 N 1.0642(4) 0.5831(3) 0.1488(3)
C19 C 1.1442(6) 0.5129(4) 0.2463(4)
C20 C 1.1791(6) 0.4562(5) 0.2070(5)
H16 H 1.18490 0.46080 0.16430
C21 C 1.2043(8) 0.3947(6) 0.2308(7)
H17 H 1.22680 0.35710 0.20400
C22 C 1.1979(8) 0.3867(6) 0.2920(7)
H18 H 1.21760 0.34410 0.30700
C23 C 1.1635(8) 0.4385(6) 0.3326(6)
H19 H 1.15790 0.43240 0.37510
C24 C 1.1373(6) 0.5002(6) 0.3086(4)
H20 H 1.11300 0.53630 0.33610
C25 C 1.0544(6) 0.6423(4) 0.2749(4)
C26 C 0.9651(6) 0.6311(5) 0.2774(4)
H21 H 0.93620 0.59930 0.24720
C27 C 0.9158(7) 0.6677(6) 0.3259(5)
H22 H 0.85500 0.65790 0.32920
C28 C 0.9567(7) 0.7170(6) 0.3676(4)
H23 H 0.92320 0.74350 0.39770
C29 C 1.0456(7) 0.7282(5) 0.3658(4)
H24 H 1.07390 0.76140 0.39510
C30 C 1.0938(6) 0.6901(5) 0.3203(4)
H25 H 1.15560 0.69670 0.32020
C31 C 1.2183(6) 0.6424(5) 0.2143(4)
C32 C 1.2172(6) 0.7054(5) 0.1848(4)
H26 H 1.16420 0.72070 0.16690
C33 C 1.2928(7) 0.7445(6) 0.1821(5)
H27 H 1.29080 0.78770 0.16360
C34 C 1.3700(8) 0.7232(7) 0.2051(5)
H28 H 1.42170 0.75080 0.20220
C35 C 1.3732(7) 0.6619(7) 0.2324(5)
H29 H 1.42750 0.64610 0.24790
C36 C 1.2948(6) 0.6208(6) 0.2380(4)
H30 H 1.29680 0.57870 0.25830
P3 P 1.13371(15) 0.71532(12) -0.0654(1)
N3 N 1.0857(5) 0.6820(4) -0.0136(3)
C37 C 1.0977(6) 0.8020(4) -0.0842(4)
C38 C 1.1287(7) 0.8375(6) -0.1322(5)
H31 H 1.16900 0.81490 -0.16020
C39 C 1.1018(8) 0.9054(6) -0.1399(6)
H32 H 1.12510 0.92950 -0.17230
C40 C 1.0413(8) 0.9384(5) -0.1010(6)
H33 H 1.02470 0.98560 -0.10570
C41 C 1.0063(8) 0.9039(6) -0.0566(6)
H34 H 0.96230 0.92560 -0.03120
C42 C 1.0343(6) 0.8361(5) -0.0477(4)
H35 H 1.00940 0.81240 -0.01570
C43 C 1.2530(6) 0.7340(4) -0.0531(4)
C44 C 1.2841(6) 0.7461(5) 0.0078(4)
H36 H 1.24340 0.74480 0.04010
C45 C 1.3717(7) 0.7600(5) 0.0233(4)
H37 H 1.39100 0.76670 0.06520
C46 C 1.4313(6) 0.7638(5) -0.0251(5)
H38 H 1.49150 0.77380 -0.01600
C47 C 1.4021(6) 0.7532(6) -0.0856(5)
H39 H 1.44190 0.75670 -0.11810
C48 C 1.3156(6) 0.7376(5) -0.0987(4)
H40 H 1.29730 0.72880 -0.14070
C49 C 1.1295(6) 0.6631(4) -0.1403(4)
C50 C 1.1855(6) 0.6082(5) -0.1550(4)
H41 H 1.23600 0.60350 -0.12950
C51 C 1.1713(9) 0.5595(5) -0.2053(5)
H42 H 1.21110 0.52180 -0.21390
C52 C 1.0976(9) 0.5663(6) -0.2435(5)
H43 H 1.08720 0.53360 -0.27870
C53 C 1.0420(7) 0.6191(6) -0.2300(4)
H44 H 0.99130 0.62250 -0.25550
C54 C 1.0557(6) 0.6689(5) -0.1802(4)
H45 H 1.01590 0.70680 -0.17270
Rb4 Rb 0.55513(6) 0.82378(4) 0.48232(4)
Rb5 Rb 0.61417(5) 1.02563(4) 0.52503(4)
Rb6 Rb 0.49183(6) 0.90329(4) 0.64287(4)
P4 P 0.74058(15) 0.85788(12) 0.58907(11)
N4 N 0.6524(4) 0.8960(4) 0.5826(3)
C55 C 0.7944(6) 0.8632(5) 0.6648(4)
C56 C 0.8517(7) 0.8136(6) 0.6860(4)
H46 H 0.86440 0.77260 0.65950
C57 C 0.8906(7) 0.8220(6) 0.7442(5)
H47 H 0.92970 0.78730 0.75710
C58 C 0.8722(8) 0.8815(7) 0.7836(5)
H48 H 0.89940 0.88840 0.82330
C59 C 0.8160(9) 0.9288(7) 0.7653(5)
H49 H 0.80310 0.96900 0.79280
C60 C 0.7750(7) 0.9211(5) 0.7064(4)
H50 H 0.73420 0.95530 0.69500
C61 C 0.8295(6) 0.8846(5) 0.5405(4)
C62 C 0.9191(7) 0.8866(5) 0.5572(5)
H51 H 0.93720 0.87700 0.59750
C63 C 0.9804(7) 0.9024(7) 0.5150(6)
H52 H 1.04090 0.90200 0.52610
C64 C 0.9554(8) 0.9189(6) 0.4565(6)
H53 H 0.99870 0.93040 0.42820
C65 C 0.8707(7) 0.9188(5) 0.4401(5)
H54 H 0.85310 0.92920 0.39990
C66 C 0.8090(6) 0.9033(5) 0.4825(4)
H55 H 0.74890 0.90570 0.47090
C67 C 0.7406(6) 0.7613(4) 0.5666(4)
C68 C 0.8043(7) 0.7242(5) 0.5323(4)
H56 H 0.85390 0.74920 0.51960
C69 C 0.7975(7) 0.6525(5) 0.5162(4)
H57 H 0.84290 0.62830 0.49400
C70 C 0.7229(8) 0.6156(5) 0.5329(5)
H58 H 0.71640 0.56650 0.52090
C71 C 0.6603(7) 0.6509(5) 0.5663(5)
H59 H 0.61020 0.62580 0.57810
C72 C 0.6677(7) 0.7223(5) 0.5836(4)
H60 H 0.62300 0.74550 0.60730
P5 P 0.31840(15) 0.78554(12) 0.51596(10)
N5 N 0.3943(4) 0.8316(4) 0.5456(3)
C73 C 0.2269(6) 0.7654(5) 0.5662(4)
C74 C 0.1407(7) 0.7562(6) 0.5470(5)
H61 H 0.12440 0.76070 0.50530
C75 C 0.0780(8) 0.7406(7) 0.5886(7)
H62 H 0.01860 0.73600 0.57480
C76 C 0.0977(10) 0.7316(7) 0.6485(7)
H63 H 0.05370 0.71950 0.67590
C77 C 0.1837(9) 0.7406(6) 0.6677(5)
H64 H 0.19990 0.73540 0.70940
C78 C 0.2477(7) 0.7573(5) 0.6261(5)
H65 H 0.30690 0.76310 0.64010
C79 C 0.2639(5) 0.8208(4) 0.4498(4)
C80 C 0.2086(6) 0.8807(5) 0.4616(4)
H66 H 0.19010 0.89400 0.50240
C81 C 0.1821(6) 0.9189(5) 0.4146(5)
H67 H 0.14820 0.96010 0.42360
C82 C 0.2040(7) 0.8985(6) 0.3536(5)
H68 H 0.18280 0.92360 0.32080
C83 C 0.2570(7) 0.8411(6) 0.3424(5)
H69 H 0.27410 0.82780 0.30130
C84 C 0.2862(6) 0.8022(5) 0.3885(4)
H70 H 0.32200 0.76220 0.37870
C85 C 0.3465(6) 0.6942(5) 0.4851(4)
C86 C 0.2884(6) 0.6512(5) 0.4459(4)
H71 H 0.23300 0.66870 0.43410
C87 C 0.3134(9) 0.5837(6) 0.4253(6)
H72 H 0.27410 0.55420 0.39990
C88 C 0.3924(9) 0.5590(5) 0.4405(6)
H73 H 0.40880 0.51280 0.42480
C89 C 0.4496(7) 0.5996(5) 0.4782(5)
H74 H 0.50490 0.58150 0.48940
C90 C 0.4262(6) 0.6661(5) 0.4996(4)
H75 H 0.46640 0.69420 0.52540
P6 P 0.58940(15) 0.91653(12) 0.34442(10)
N6 N 0.5476(4) 0.9490(3) 0.4045(3)
C91 C 0.5232(6) 0.9172(4) 0.2719(4)
C92 C 0.4360(6) 0.9351(4) 0.2759(4)
H76 H 0.41250 0.94820 0.31530
C93 C 0.3817(7) 0.9347(5) 0.2245(5)
H77 H 0.32180 0.94730 0.22870
C94 C 0.4146(9) 0.9161(5) 0.1673(5)
H78 H 0.37840 0.91710 0.13140
C95 C 0.5005(9) 0.8960(6) 0.1626(5)
H79 H 0.52270 0.88090 0.12310
C96 C 0.5544(7) 0.8970(5) 0.2126(4)
H80 H 0.61400 0.88390 0.20760
C97 C 0.6967(5) 0.9555(4) 0.3255(4)
C98 C 0.7191(6) 1.0202(4) 0.3562(4)
H81 H 0.68080 1.04120 0.38640
C99 C 0.7964(6) 1.0556(5) 0.3442(4)
H82 H 0.81000 1.10040 0.36540
C100 C 0.8534(6) 1.0242(5) 0.3006(4)
H83 H 0.90650 1.04760 0.29220
C101 C 0.8327(7) 0.9595(5) 0.2697(5)
H84 H 0.87160 0.93830 0.24000
C102 C 0.7552(6) 0.9251(5) 0.2819(4)
H85 H 0.74160 0.88040 0.26040
C103 C 0.6115(6) 0.8206(4) 0.3427(3)
C104 C 0.6895(6) 0.7942(5) 0.3634(4)
H86 H 0.74030 0.82370 0.36670
C105 C 0.6952(7) 0.7249(5) 0.3797(4)
H87 H 0.74900 0.70750 0.39460
C106 C 0.6213(8) 0.6822(5) 0.3735(4)
H88 H 0.62430 0.63520 0.38450
C107 C 0.5445(7) 0.7067(5) 0.3520(4)
H89 H 0.49450 0.67650 0.34790
C108 C 0.5380(6) 0.7749(5) 0.3359(4)
H90 H 0.48400 0.79100 0.32030
C109 C 0.8811(13) 0.8464(7) 0.1086(7)
C110 C 0.9702(13) 0.8662(5) 0.1168(7)
H91 H 0.99740 0.89290 0.08770
C111 C 1.0175(10) 0.8474(7) 0.1662(10)
C112 C 0.9831(16) 0.8101(8) 0.2102(7)
H92 H 1.01690 0.79830 0.24480
C113 C 0.8990(17) 0.7911(8) 0.2021(9)
H93 H 0.87380 0.76410 0.23180
C114 C 0.8467(10) 0.8076(8) 0.1543(11)
H94 H 0.78700 0.79280 0.15190
C115? C 0.815(2) 0.8629(14) 0.0661(11)
H95? H 0.76040 0.83930 0.07520
H96? H 0.83310 0.84680 0.02420
H97? H 0.80670 0.91410 0.06950
C116 C 1.106(2) 0.8673(13) 0.1922(15)
H98 H 1.13800 0.89390 0.16310
H99 H 1.13890 0.82440 0.19920
H100 H 1.10070 0.89650 0.23140
C117 C 0.4187(11) 0.8664(9) 0.7861(6)
C118 C 0.425(2) 0.7956(14) 0.7558(9)
H101 H 0.37130 0.76940 0.75260
C119 C 0.484(4) 0.7666(19) 0.7354(12)
H102 H 0.47760 0.72580 0.70700
C120 C 0.5664(16) 0.7953(11) 0.7551(7)
H103 H 0.61790 0.76850 0.74710
C121 C 0.5728(10) 0.8624(8) 0.7861(6)
H104 H 0.62840 0.88350 0.79650
C122 C 0.4981(9) 0.8972(7) 0.8010(5)
H105 H 0.50100 0.94330 0.82190
C123 C 0.3416(11) 0.9045(11) 0.8011(8)
H106 H 0.35740 0.95070 0.82230
H107 H 0.30590 0.87820 0.82820
H108 H 0.30810 0.91090 0.76330
C124? C 1.048(3) 0.5500(12) 0.485(2)
H109? H 1.07870 0.58870 0.46950
C125? C 1.096(5) 0.6105(16) 0.461(5)
H110? H 1.07020 0.62070 0.42130
H111? H 1.15790 0.59810 0.45560
H112? H 1.09180 0.65230 0.49070
C126? C 0.972(3) 0.525(2) 0.4447(10)
H113? H 0.96000 0.55030 0.40930
C127? C 0.953(6) 0.564(5) 0.389(3)
H114? H 0.99640 0.60260 0.38790
H115? H 0.89430 0.58440 0.39220
H116? H 0.95680 0.53180 0.35190
C128? C 0.917(2) 0.469(2) 0.4539(18)
H117? H 0.86730 0.44980 0.42960
C129? C 0.840(3) 0.439(5) 0.416(3)
H118? H 0.81450 0.39920 0.43520
H119? H 0.85890 0.42270 0.37430
H120? H 0.79510 0.47560 0.41320
C130 C 0.3868(8) 0.5653(6) 0.6885(6)
C131 C 0.4712(9) 0.5657(8) 0.6655(6)
H121 H 0.47960 0.56820 0.62220
C132 C 0.5432(8) 0.5623(7) 0.7051(8)
H122 H 0.60140 0.56260 0.68920
C133 C 0.5309(11) 0.5587(9) 0.7678(8)
H123 H 0.58070 0.55640 0.79520
C134 C 0.4466(13) 0.5584(14) 0.7908(6)
H124 H 0.43810 0.55580 0.83410
C135 C 0.3746(10) 0.5617(11) 0.7512(6)
H125 H 0.31630 0.56150 0.76700
C136 C 0.341(1) 0.5383(9) 0.6547(7)
H126 H 0.36310 0.54100 0.61310
H127 H 0.28360 0.56100 0.65810
H128 H 0.33510 0.48870 0.66280
C137 C 0.2510(9) 0.9850(7) 0.0226(6)
C138 C 0.3074(12) 0.9446(7) -0.0152(6)
H129 H 0.28930 0.89860 -0.03320
C139 C 0.3902(12) 0.9707(12) -0.0270(9)
H130 H 0.42920 0.94270 -0.05310
C140 C 0.4164(12) 1.0372(12) -0.0009(11)
H131 H 0.47350 1.05530 -0.00910
C141 C 0.3599(15) 1.0777(8) 0.0369(10)
H132 H 0.37800 1.12370 0.05480
C142 C 0.2772(13) 1.0516(6) 0.0486(7)
H133 H 0.23820 1.07950 0.07480
C143 C 0.2097(10) 0.9532(9) 0.0500(8)
H134 H 0.18970 0.91060 0.02460
H135 H 0.15870 0.98080 0.06430
H136 H 0.24350 0.93970 0.08570
N2A* N 0.9358(4) 0.4169(3) -0.1488(3)
Rb1A* Rb 1.03494(5) 0.32624(4) -0.08191(4)
N1A* N 1.1405(4) 0.4469(3) -0.0108(3)
Rb2A* Rb 1.18963(5) 0.59107(4) 0.05246(4)
Rb3A* Rb 1.01046(6) 0.53948(4) -0.07807(4)
P2A* P 0.88821(15) 0.40799(12) -0.21161(10)
C19A* C 0.8558(6) 0.4871(4) -0.2463(4)
C20A* C 0.8209(6) 0.5438(5) -0.2070(5)
H16A* H 0.81510 0.53920 -0.16430
C21A* C 0.7957(8) 0.6053(6) -0.2308(7)
H17A* H 0.77320 0.64290 -0.20400
C22A* C 0.8021(8) 0.6133(6) -0.2920(7)
H18A* H 0.78240 0.65590 -0.30700
C23A* C 0.8365(8) 0.5615(6) -0.3326(6)
H19A* H 0.84210 0.56760 -0.37510
C24A* C 0.8627(6) 0.4998(6) -0.3086(4)
H20A* H 0.88700 0.46370 -0.33610
C25A* C 0.9456(6) 0.3577(4) -0.2749(4)
C26A* C 1.0349(6) 0.3689(5) -0.2774(4)
H21A* H 1.06380 0.40070 -0.24720
C27A* C 1.0842(7) 0.3323(6) -0.3259(5)
H22A* H 1.14500 0.34210 -0.32920
C28A* C 1.0433(7) 0.2830(6) -0.3676(4)
H23A* H 1.07680 0.25650 -0.39770
C29A* C 0.9544(7) 0.2718(5) -0.3658(4)
H24A* H 0.92610 0.23860 -0.39510
C30A* C 0.9062(6) 0.3099(5) -0.3203(4)
H25A* H 0.84440 0.30330 -0.32020
C31A* C 0.7817(6) 0.3576(5) -0.2143(4)
C32A* C 0.7828(6) 0.2946(5) -0.1848(4)
H26A* H 0.83580 0.27930 -0.16690
C33A* C 0.7072(7) 0.2555(6) -0.1821(5)
H27A* H 0.70920 0.21230 -0.16360
C34A* C 0.6300(8) 0.2768(7) -0.2051(5)
H28A* H 0.57830 0.24920 -0.20220
C35A* C 0.6268(7) 0.3381(7) -0.2324(5)
H29A* H 0.57250 0.35390 -0.24790
C36A* C 0.7052(6) 0.3792(6) -0.2380(4)
H30A* H 0.70320 0.42130 -0.25830
N3A* N 0.9143(5) 0.3180(4) 0.0136(3)
P3A* P 0.86629(15) 0.28468(12) 0.0654(1)
C37A* C 0.9023(6) 0.1980(4) 0.0842(4)
C38A* C 0.8713(7) 0.1625(6) 0.1322(5)
H31A* H 0.83100 0.18510 0.16020
C39A* C 0.8982(8) 0.0946(6) 0.1399(6)
H32A* H 0.87490 0.07050 0.17230
C40A* C 0.9587(8) 0.0616(5) 0.1010(6)
H33A* H 0.97530 0.01440 0.10570
C41A* C 0.9937(8) 0.0961(6) 0.0566(6)
H34A* H 1.03770 0.07440 0.03120
C42A* C 0.9657(6) 0.1639(5) 0.0477(4)
H35A* H 0.99060 0.18760 0.01570
C43A* C 0.7470(6) 0.2660(4) 0.0531(4)
C44A* C 0.7159(6) 0.2539(5) -0.0078(4)
H36A* H 0.75660 0.25520 -0.04010
C45A* C 0.6283(7) 0.2400(5) -0.0233(4)
H37A* H 0.60900 0.23330 -0.06520
C46A* C 0.5687(6) 0.2362(5) 0.0251(5)
H38A* H 0.50850 0.22620 0.01600
C47A* C 0.5979(6) 0.2468(6) 0.0856(5)
H39A* H 0.55810 0.24330 0.11810
C48A* C 0.6844(6) 0.2624(5) 0.0987(4)
H40A* H 0.70270 0.27120 0.14070
C49A* C 0.8705(6) 0.3369(4) 0.1403(4)
C50A* C 0.8145(6) 0.3918(5) 0.1550(4)
H41A* H 0.76400 0.39650 0.12950
C51A* C 0.8287(9) 0.4405(5) 0.2053(5)
H42A* H 0.78890 0.47820 0.21390
C52A* C 0.9024(9) 0.4337(6) 0.2435(5)
H43A* H 0.91280 0.46640 0.27870
C53A* C 0.9580(7) 0.3809(6) 0.2300(4)
H44A* H 1.00870 0.37750 0.25550
C54A* C 0.9443(6) 0.3311(5) 0.1802(4)
H45A* H 0.98410 0.29320 0.17270
P1A* P 1.23028(14) 0.41187(11) -0.0090(1)
C1A* C 1.2706(5) 0.3678(4) -0.0831(4)
C2A* C 1.2338(6) 0.3905(5) -0.1364(4)
H1A* H 1.18780 0.42380 -0.13350
C3A* C 1.2642(7) 0.3646(5) -0.1951(4)
H2A* H 1.23820 0.37980 -0.23150
C4A* C 1.3309(7) 0.3175(6) -0.1989(5)
H3A* H 1.35100 0.29930 -0.23820
C5A* C 1.3691(6) 0.2964(5) -0.1470(5)
H4A* H 1.41670 0.26450 -0.14990
C6A* C 1.3379(6) 0.3219(5) -0.0888(4)
H5A* H 1.36470 0.30650 -0.05270
C7A* C 1.2430(6) 0.3422(4) 0.0424(4)
C8A* C 1.1710(6) 0.3069(5) 0.0616(4)
H6A* H 1.11480 0.31980 0.04710
C9A* C 1.1753(7) 0.2542(5) 0.1005(4)
H7A* H 1.12300 0.23150 0.11160
C10A* C 1.2537(8) 0.2346(5) 0.1231(5)
H8A* H 1.25690 0.19810 0.15000
C11A* C 1.3297(7) 0.2684(6) 0.1064(5)
H9A* H 1.38490 0.25590 0.12280
C12A* C 1.3249(6) 0.3203(5) 0.0660(4)
H10A* H 1.37750 0.34160 0.05380
C13A* C 1.3239(5) 0.4712(4) 0.0130(4)
C14A* C 1.3522(5) 0.4889(5) 0.0729(4)
H11A* H 1.33110 0.46210 0.10430
C15A* C 1.4102(6) 0.5443(5) 0.0893(5)
H12A* H 1.42900 0.55430 0.13110
C16A* C 1.4398(6) 0.5837(5) 0.0459(6)
H13A* H 1.47800 0.62260 0.05740
C17A* C 1.4156(6) 0.5684(5) -0.0149(5)
H14A* H 1.43810 0.59590 -0.04530
C18A* C 1.3575(6) 0.5122(5) -0.0320(4)
H15A* H 1.34060 0.50160 -0.07410
N5A* N 0.6057(4) 1.1684(4) 0.4544(3)
Rb4A* Rb 0.44487(6) 1.17622(4) 0.51768(4)
N4A* N 0.3476(4) 1.1040(4) 0.4174(3)
Rb5A* Rb 0.38583(5) 0.97437(4) 0.47497(4)
N6A* N 0.4524(4) 1.0510(3) 0.5955(3)
Rb6A* Rb 0.50817(6) 1.09671(4) 0.35713(4)
P4A* P 0.25942(15) 1.14212(12) 0.41093(11)
C55A* C 0.2056(6) 1.1368(5) 0.3352(4)
C56A* C 0.1483(7) 1.1864(6) 0.3140(4)
H46A* H 0.13560 1.22740 0.34050
C57A* C 0.1094(7) 1.1780(6) 0.2558(5)
H47A* H 0.07030 1.21270 0.24290
C58A* C 0.1278(8) 1.1185(7) 0.2164(5)
H48A* H 0.10060 1.11160 0.17670
C59A* C 0.1840(9) 1.0712(7) 0.2347(5)
H49A* H 0.19690 1.03100 0.20720
C60A* C 0.2250(7) 1.0789(5) 0.2936(4)
H50A* H 0.26580 1.04470 0.30500
C61A* C 0.1705(6) 1.1154(5) 0.4595(4)
C62A* C 0.0809(7) 1.1134(5) 0.4428(5)
H51A* H 0.06280 1.12300 0.40250
C63A* C 0.0196(7) 1.0976(7) 0.4850(6)
H52A* H -0.04090 1.09800 0.47390
C64A* C 0.0446(8) 1.0811(6) 0.5435(6)
H53A* H 0.00130 1.06960 0.57180
C65A* C 0.1293(7) 1.0812(5) 0.5599(5)
H54A* H 0.14690 1.07080 0.60010
C66A* C 0.1910(6) 1.0967(5) 0.5175(4)
H55A* H 0.25110 1.09430 0.52910
C67A* C 0.2594(6) 1.2387(4) 0.4334(4)
C68A* C 0.1957(7) 1.2758(5) 0.4677(4)
H56A* H 0.14610 1.25080 0.48040
C69A* C 0.2025(7) 1.3475(5) 0.4838(4)
H57A* H 0.15710 1.37170 0.50600
C70A* C 0.2771(8) 1.3844(5) 0.4671(5)
H58A* H 0.28360 1.43350 0.47910
C71A* C 0.3397(7) 1.3491(5) 0.4337(5)
H59A* H 0.38980 1.37420 0.42190
C72A* C 0.3323(7) 1.2777(5) 0.4164(4)
H60A* H 0.37700 1.25450 0.39270
P5A* P 0.68160(15) 1.21446(12) 0.48404(10)
C73A* C 0.7731(6) 1.2346(5) 0.4338(4)
C74A* C 0.8593(7) 1.2438(6) 0.4530(5)
H61A* H 0.87560 1.23930 0.49470
C75A* C 0.9220(8) 1.2594(7) 0.4114(7)
H62A* H 0.98140 1.26400 0.42520
C76A* C 0.9023(10) 1.2684(7) 0.3515(7)
H63A* H 0.94630 1.28050 0.32410
C77A* C 0.8163(9) 1.2594(6) 0.3323(5)
H64A* H 0.80010 1.26460 0.29060
C78A* C 0.7523(7) 1.2427(5) 0.3739(5)
H65A* H 0.69310 1.23690 0.35990
C79A* C 0.7361(5) 1.1792(4) 0.5502(4)
C80A* C 0.7914(6) 1.1193(5) 0.5384(4)
H66A* H 0.80990 1.10600 0.49760
C81A* C 0.8179(6) 1.0811(5) 0.5854(5)
H67A* H 0.85180 1.03990 0.57640
C82A* C 0.7960(7) 1.1015(6) 0.6464(5)
H68A* H 0.81720 1.07640 0.67920
C83A* C 0.7430(7) 1.1589(6) 0.6576(5)
H69A* H 0.72590 1.17220 0.69870
C84A* C 0.7138(6) 1.1978(5) 0.6115(4)
H70A* H 0.67800 1.23780 0.62130
C85A* C 0.6535(6) 1.3058(5) 0.5149(4)
C86A* C 0.7116(6) 1.3488(5) 0.5541(4)
H71A* H 0.76700 1.33130 0.56590
C87A* C 0.6866(9) 1.4163(6) 0.5747(6)
H72A* H 0.72590 1.44580 0.60010
C88A* C 0.6076(9) 1.4410(5) 0.5595(6)
H73A* H 0.59120 1.48720 0.57520
C89A* C 0.5504(7) 1.4004(5) 0.5218(5)
H74A* H 0.49510 1.41850 0.51060
C90A* C 0.5738(6) 1.3339(5) 0.5004(4)
H75A* H 0.53360 1.30580 0.47460
P6A* P 0.41060(15) 1.08347(12) 0.65558(10)
C91A* C 0.4768(6) 1.0828(4) 0.7281(4)
C92A* C 0.5640(6) 1.0649(4) 0.7241(4)
H76A* H 0.58750 1.05180 0.68470
C93A* C 0.6183(7) 1.0653(5) 0.7755(5)
H77A* H 0.67820 1.05270 0.77130
C94A* C 0.5854(9) 1.0839(5) 0.8327(5)
H78A* H 0.62160 1.08290 0.86860
C95A* C 0.4995(9) 1.1040(6) 0.8374(5)
H79A* H 0.47730 1.11910 0.87690
C96A* C 0.4456(7) 1.1030(5) 0.7874(4)
H80A* H 0.38600 1.11610 0.79240
C97A* C 0.3033(5) 1.0445(4) 0.6745(4)
C98A* C 0.2809(6) 0.9798(4) 0.6438(4)
H81A* H 0.31920 0.95880 0.61360
C99A* C 0.2036(6) 0.9444(5) 0.6558(4)
H82A* H 0.19000 0.89960 0.63460
C100A* C 0.1466(6) 0.9758(5) 0.6994(4)
H83A* H 0.09350 0.95240 0.70780
C101A* C 0.1673(7) 1.0405(5) 0.7303(5)
H84A* H 0.12840 1.06170 0.76000
C102A* C 0.2448(6) 1.0749(5) 0.7181(4)
H85A* H 0.25840 1.11960 0.73960
C103A* C 0.3885(6) 1.1794(4) 0.6573(3)
C104A* C 0.3105(6) 1.2058(5) 0.6366(4)
H86A* H 0.25970 1.17630 0.63330
C105A* C 0.3048(7) 1.2751(5) 0.6203(4)
H87A* H 0.25100 1.29250 0.60540
C106A* C 0.3787(8) 1.3178(5) 0.6265(4)
H88A* H 0.37570 1.36480 0.61550
C107A* C 0.4555(7) 1.2933(5) 0.6480(4)
H89A* H 0.50550 1.32350 0.65210
C108A* C 0.4620(6) 1.2251(5) 0.6641(4)
H90A* H 0.51600 1.20900 0.67970

loop_
_atom_type_symbol
_atom_type_radius_bond
C 0.77
H 0.23
N 1.22
P 0.76
Rb 1.61
